data_2208764
loop_
_publ_author_name
'Low, John N.'
'Skakle, Janet M. S.'
'Wardell, James L.'
'Glidewell, Christopher'

_publ_section_title (<i>E</i>,<i>E</i>)-1-(3-Iodophenyl)-4-(3-nitrophenyl)-2,3-diazabuta-1,3-diene
_journal_coeditor_code XU2005
_journal_issue 4
_journal_name_full 'Acta Crystallographica Section E'
_journal_page_first o1399
_journal_page_last o1401
_journal_paper_doi 10.1107/S1600536806008701
_journal_volume 62
_journal_year 2006
_chemical_formula_iupac 'C14 H10 I0.82 N3.18 O2.34'
_chemical_formula_moiety 'C14 H10 I0.82 N3.18 O2.34'
_chemical_formula_sum 'C14 H10 I0.82 N3.18 O2.34'
_chemical_formula_weight 365.08
_chemical_name_systematic
;
(E,E)-1-(3-Iodophenyl)-4-(3-nitrophenyl)-2,3-diazabuta-1,3-diene
;
_space_group_IT_number 14
_symmetry_cell_setting monoclinic
_symmetry_space_group_name_Hall '-P 2ybc'
_symmetry_space_group_name_H-M 'P 1 21/c 1'
_atom_sites_solution_hydrogens geom
_atom_sites_solution_primary direct
_atom_sites_solution_secondary difmap
_cell_angle_alpha 90.00
_cell_angle_beta 90.658(4)
_cell_angle_gamma 90.00
_cell_formula_units_Z 2
_cell_length_a 3.8044(2)
_cell_length_b 15.0015(11)
_cell_length_c 11.6159(8)
_cell_measurement_reflns_used 1503
_cell_measurement_temperature 120(2)
_cell_measurement_theta_max 27.5
_cell_measurement_theta_min 3.5
_cell_volume 662.90(8)
_computing_cell_refinement 'DENZO (Otwinowski & Minor, 1997) and COLLECT'
_computing_data_collection 'COLLECT (Hooft, 1999)'
_computing_data_reduction 'DENZO and COLLECT'
_computing_molecular_graphics 'PLATON (Spek, 2003)'
_computing_publication_material 'SHELXL97 and PRPKAPPA (Ferguson, 1999)'
_computing_structure_refinement 'OSCAIL and SHELXL97 (Sheldrick, 1997)'
_computing_structure_solution 'OSCAIL (McArdle, 2003) and SHELXS97 (Sheldrick, 1997)'
_diffrn_ambient_temperature 120(2)
_diffrn_detector_area_resol_mean 9.091
_diffrn_measured_fraction_theta_full 0.99
_diffrn_measured_fraction_theta_max 0.99
_diffrn_measurement_device_type 'Bruker--Nonius KappaCCD'
_diffrn_measurement_method '\f and \w '
_diffrn_radiation_monochromator graphite
_diffrn_radiation_source 'Bruker-Nonius FR591 rotating anode'
_diffrn_radiation_type 'Mo K\a'
_diffrn_radiation_wavelength 0.71073
_diffrn_reflns_av_R_equivalents 0.055
_diffrn_reflns_av_sigmaI/netI 0.048
_diffrn_reflns_limit_h_max 4
_diffrn_reflns_limit_h_min -4
_diffrn_reflns_limit_k_max 17
_diffrn_reflns_limit_k_min -19
_diffrn_reflns_limit_l_max 15
_diffrn_reflns_limit_l_min -15
_diffrn_reflns_number 7368
_diffrn_reflns_theta_full 27.5
_diffrn_reflns_theta_max 27.5
_diffrn_reflns_theta_min 3.5
_diffrn_standards_interval_count 0
_diffrn_standards_interval_time 0
_diffrn_standards_number 0
_exptl_absorpt_coefficient_mu 2.016
_exptl_absorpt_correction_T_max 0.855
_exptl_absorpt_correction_T_min 0.665
_exptl_absorpt_correction_type multi-scan
_exptl_absorpt_process_details '(SADABS; Sheldrick, 2003)'
_exptl_crystal_colour yellow
_exptl_crystal_density_diffrn 1.829
_exptl_crystal_density_method 'not measured'
_exptl_crystal_description plate
_exptl_crystal_F_000 357.6
_exptl_crystal_size_max 0.22
_exptl_crystal_size_mid 0.10
_exptl_crystal_size_min 0.08
_refine_diff_density_max 0.40
_refine_diff_density_min -0.93
_refine_ls_extinction_method none
_refine_ls_goodness_of_fit_ref 1.323
_refine_ls_hydrogen_treatment constr
_refine_ls_matrix_type full
_refine_ls_number_parameters 110
_refine_ls_number_reflns 1503
_refine_ls_number_restraints 0
_refine_ls_restrained_S_all 1.323
_refine_ls_R_factor_all 0.070
_refine_ls_R_factor_gt 0.054
_refine_ls_shift/su_max 0.000
_refine_ls_shift/su_mean 0.000
_refine_ls_structure_factor_coef Fsqd
_refine_ls_weighting_details 'w=1/[\s^2^(Fo^2^)P)^2^+2.587P] where P=(Fo^2^+2Fc^2^)/3'
_refine_ls_weighting_scheme calc
_refine_ls_wR_factor_gt 0.122
_refine_ls_wR_factor_ref 0.126
_reflns_number_gt 1229
_reflns_number_total 1503
_reflns_threshold_expression I>2\s(I)
_cod_data_source_file xu2005.cif
_cod_data_source_block I
_cod_original_sg_symbol_H-M 'P 21/c'
_cod_database_code 2208764
_cod_database_fobs_code 2208764

loop_
_symmetry_equiv_pos_as_xyz
'x, y, z'
'-x, y+1/2, -z+1/2'
'-x, -y, -z'
'x, -y+1/2, z+1/2'

loop_
_atom_site_type_symbol
_atom_site_label
_atom_site_fract_x
_atom_site_fract_y
_atom_site_fract_z
_atom_site_U_iso_or_equiv
_atom_site_adp_type
_atom_site_calc_flag
_atom_site_refinement_flags
_atom_site_occupancy
_atom_site_disorder_group
C C1 0.7504(11) 0.6384(3) 0.6679(4) 0.0200(10) Uani d . 1 .
C C2 0.6444(11) 0.7182(3) 0.6152(4) 0.0212(10) Uani d . 1 .
C C3 0.6967(12) 0.7970(3) 0.6740(4) 0.0213(10) Uani d . 1 .
C C4 0.8539(12) 0.8002(3) 0.7837(4) 0.0242(11) Uani d . 1 .
C C5 0.9582(12) 0.7212(3) 0.8335(4) 0.0272(11) Uani d . 1 .
C C6 0.9090(11) 0.6408(3) 0.7761(4) 0.0233(10) Uani d . 1 .
C C11 0.6901(12) 0.5521(3) 0.6116(4) 0.0232(10) Uani d . 1 .
N N11 0.5144(10) 0.5455(2) 0.5176(3) 0.0237(9) Uani d . 1 .
I I3 0.5582(3) 0.91975(8) 0.58541(9) 0.0265(4) Uani d P 0.413(4) 1
N N3 0.583(2) 0.8814(8) 0.6238(9) 0.0252(18) Uani d P 0.587(4) 2
O O31 0.6258(19) 0.9487(4) 0.6818(6) 0.043(2) Uani d P 0.587(4) 2
O O32 0.462(2) 0.8768(5) 0.5263(6) 0.047(2) Uani d P 0.587(4) 2
H H2 0.5389 0.7180 0.5407 0.025 Uiso calc R 1 .
H H4 0.8874 0.8553 0.8225 0.029 Uiso calc R 1 .
H H5 1.0649 0.7216 0.9078 0.033 Uiso calc R 1 .
H H6 0.9848 0.5868 0.8113 0.028 Uiso calc R 1 .
H H11 0.7845 0.4997 0.6459 0.028 Uiso calc R 1 .

loop_
_atom_site_aniso_label
_atom_site_aniso_U_11
_atom_site_aniso_U_22
_atom_site_aniso_U_33
_atom_site_aniso_U_12
_atom_site_aniso_U_13
_atom_site_aniso_U_23
C1 0.018(2) 0.018(2) 0.024(2) -0.0010(17) 0.0041(17) 0.0003(18)
C2 0.022(2) 0.022(2) 0.019(2) -0.0007(18) 0.0007(17) 0.0005(18)
C3 0.023(2) 0.014(2) 0.027(2) 0.0026(18) 0.0014(18) -0.0027(18)
C4 0.022(2) 0.022(3) 0.029(2) -0.0053(19) 0.0022(19) -0.0063(19)
C5 0.025(2) 0.031(3) 0.025(2) -0.002(2) -0.0034(19) -0.004(2)
C6 0.021(2) 0.022(3) 0.027(2) 0.0025(19) 0.0032(18) 0.0032(19)
C11 0.022(2) 0.018(2) 0.029(2) -0.0017(19) 0.0039(18) 0.0010(19)
N11 0.028(2) 0.012(2) 0.031(2) -0.0023(16) -0.0003(16) -0.0021(16)
I3 0.0386(5) 0.0131(6) 0.0279(6) 0.0028(4) 0.0015(3) 0.0005(4)
N3 0.023(4) 0.023(5) 0.029(5) -0.007(4) 0.000(3) -0.010(4)
O31 0.067(5) 0.023(4) 0.038(4) 0.008(3) -0.008(3) -0.011(3)
O32 0.077(5) 0.015(4) 0.047(4) 0.005(3) -0.030(4) 0.002(3)

loop_
_atom_type_symbol
_atom_type_description
_atom_type_scat_dispersion_real
_atom_type_scat_dispersion_imag
_atom_type_scat_source
C C 0.0033 0.0016 'International Tables Vol C Tables 4.2.6.8 and 6.1.1.4'
H H 0.0000 0.0000 'International Tables Vol C Tables 4.2.6.8 and 6.1.1.4'
I I -0.4742 1.8119 'International Tables Vol C Tables 4.2.6.8 and 6.1.1.4'
N N 0.0061 0.0033 'International Tables Vol C Tables 4.2.6.8 and 6.1.1.4'
O O 0.0106 0.0060 'International Tables Vol C Tables 4.2.6.8 and 6.1.1.4'

loop_
_geom_angle_atom_site_label_1
_geom_angle_atom_site_label_2
_geom_angle_atom_site_label_3
_geom_angle_site_symmetry_3
_geom_angle
_geom_angle_publ_flag
C6 C1 C2 . 119.6(4) no
C6 C1 C11 . 119.4(4) no
C2 C1 C11 . 121.0(4) no
C3 C2 C1 . 118.4(4) no
C3 C2 H2 . 120.8 no
C1 C2 H2 . 120.8 no
C2 C3 C4 . 122.5(4) no
C2 C3 N3 . 120.4(5) no
C4 C3 N3 . 117.1(5) no
C2 C3 I3 . 117.3(3) no
C4 C3 I3 . 120.0(3) no
C5 C4 C3 . 118.1(4) no
C5 C4 H4 . 120.9 no
C3 C4 H4 . 120.9 no
C4 C5 C6 . 120.6(4) no
C4 C5 H5 . 119.7 no
C6 C5 H5 . 119.7 no
C1 C6 C5 . 120.8(4) no
C1 C6 H6 . 119.6 no
C5 C6 H6 . 119.6 no
C1 C11 N11 . 121.9(4) no
N11 C11 H11 . 119.1 no
C1 C11 H11 . 119.1 no
C11 N11 N11 3_666 110.9(5) no
O32 N3 O31 . 127.2(12) no
O32 N3 C3 . 115.3(8) no
O31 N3 C3 . 117.4(9) no

loop_
_geom_bond_atom_site_label_1
_geom_bond_atom_site_label_2
_geom_bond_site_symmetry_2
_geom_bond_distance
_geom_bond_publ_flag
C1 C6 . 1.388(6) no
C1 C2 . 1.402(6) no
C1 C11 . 1.467(6) no
C2 C3 . 1.379(6) no
C2 H2 . 0.95 no
C3 C4 . 1.402(6) no
C3 N3 . 1.458(14) no
C3 I3 . 2.172(5) no
C4 C5 . 1.375(7) no
C4 H4 . 0.95 no
C5 C6 . 1.390(7) no
C5 H5 . 0.95 no
C6 H6 . 0.95 no
C11 N11 . 1.277(6) no
C11 H11 . 0.95 no
N11 N11 3_666 1.428(7) no
N3 O32 . 1.220(13) no
N3 O31 . 1.222(10) no

loop_
_geom_hbond_atom_site_label_D
_geom_hbond_atom_site_label_H
_geom_hbond_atom_site_label_A
_geom_hbond_site_symmetry_A
_geom_hbond_distance_DH
_geom_hbond_distance_HA
_geom_hbond_distance_DA
_geom_hbond_angle_DHA
_geom_hbond_publ_flag
C5 H5 O32 4_665 0.95 2.51 3.279(9) 138 y
C6 H6 O31 2_746 0.95 2.55 3.414(8) 152 y

loop_
_geom_torsion_atom_site_label_1
_geom_torsion_atom_site_label_2
_geom_torsion_atom_site_label_3
_geom_torsion_atom_site_label_4
_geom_torsion_site_symmetry_4
_geom_torsion
_geom_torsion_publ_flag
C6 C1 C2 C3 . -1.0(6) no
C11 C1 C2 C3 . 177.7(4) no
C1 C2 C3 C4 . 0.5(7) no
C1 C2 C3 N3 . -178.6(5) no
C1 C2 C3 I3 . 176.4(3) no
C2 C3 C4 C5 . -0.1(7) no
N3 C3 C4 C5 . 179.1(5) no
I3 C3 C4 C5 . -175.8(3) no
C3 C4 C5 C6 . 0.1(7) no
C2 C1 C6 C5 . 1.1(7) no
C11 C1 C6 C5 . -177.7(4) no
C4 C5 C6 C1 . -0.7(7) no
C6 C1 C11 N11 . 172.9(4) no
C2 C1 C11 N11 . -5.9(7) y
C1 C11 N11 N11 3_666 -178.4(4) no
C2 C3 N3 O32 . -3.9(10) no
C4 C3 N3 O32 . 176.9(7) no
C2 C3 N3 O31 . 177.5(7) y
C4 C3 N3 O31 . -1.7(10) no
